data_7710980
loop_
_publ_author_name
'Balogov\'a, Michaela'
'Sharma, Shubham'
'Cherek, Paulina'
'\'Olafsson, Sigurjon N.'
'J\'onsd\'ottir, Sigr\'i&#x00F0;ur'
'Ogmundsdottir, Helga M.'
'Damodaran, Krishna K.'

_publ_section_title
;
 Cytotoxic Effects of Halogenated Tin Phosphinoyldithioformate Complexes
 Against Several Cancer Cell Lines
;
_journal_name_full 'Dalton Transactions'
_journal_paper_doi 10.1039/D2DT01127A
_journal_year 2022
_chemical_formula_sum 'C22 H22 Br O P S2 Sn'
_chemical_formula_weight 596.08
_space_group_crystal_system monoclinic
_space_group_IT_number 14
_space_group_name_Hall '-P 2yn'
_space_group_name_H-M_alt 'P 1 21/n 1'
_atom_sites_solution_hydrogens geom
_audit_creation_method SHELXL-2014/7
_audit_update_record
;
2022-03-28 deposited with the CCDC.	2022-08-15 downloaded from the CCDC.
;
_cell_angle_alpha 90
_cell_angle_beta 91.544(2)
_cell_angle_gamma 90
_cell_formula_units_Z 4
_cell_length_a 10.8987(7)
_cell_length_b 14.6186(11)
_cell_length_c 14.7512(10)
_cell_measurement_reflns_used 9760
_cell_measurement_temperature 150(2)
_cell_measurement_theta_max 27.54
_cell_measurement_theta_min 3.09
_cell_volume 2349.4(3)
_computing_cell_refinement 'SAINT V8.35A (Bruker, 2016)'
_computing_data_collection 'SAINT V8.35A (Bruker, 2016)'
_computing_data_reduction 'SAINT V8.35A (Bruker, 2016)'
_computing_molecular_graphics 'MERCURY CSD 4.2.0'
_computing_publication_material 'MERCURY CSD 4.2.0'
_computing_structure_refinement 'SHELXL-2014/7 (Sheldrick, 2014)'
_computing_structure_solution 'SAINT V8.35A (Bruker, 2016)'
_diffrn_ambient_temperature 150(2)
_diffrn_measured_fraction_theta_full 0.998
_diffrn_measured_fraction_theta_max 0.996
_diffrn_measurement_device_type 'Bruker APEX-II CCD'
_diffrn_measurement_method '\f and \w scans'
_diffrn_radiation_type MoK\a
_diffrn_radiation_wavelength 0.71073
_diffrn_reflns_av_R_equivalents 0.0350
_diffrn_reflns_av_unetI/netI 0.0195
_diffrn_reflns_Laue_measured_fraction_full 0.998
_diffrn_reflns_Laue_measured_fraction_max 0.996
_diffrn_reflns_limit_h_max 14
_diffrn_reflns_limit_h_min -14
_diffrn_reflns_limit_k_max 19
_diffrn_reflns_limit_k_min -19
_diffrn_reflns_limit_l_max 19
_diffrn_reflns_limit_l_min -19
_diffrn_reflns_number 52852
_diffrn_reflns_point_group_measured_fraction_full 0.998
_diffrn_reflns_point_group_measured_fraction_max 0.996
_diffrn_reflns_theta_full 25.242
_diffrn_reflns_theta_max 27.617
_diffrn_reflns_theta_min 3.094
_exptl_absorpt_coefficient_mu 3.045
_exptl_absorpt_correction_T_max 0.7456
_exptl_absorpt_correction_T_min 0.6015
_exptl_absorpt_correction_type multi-scan
_exptl_absorpt_process_details
;
SADABS-2016/2 (Bruker,2016/2) was used for absorption correction.
wR2(int) was 0.0580 before and 0.0463 after correction.
The Ratio of minimum to maximum transmission is 0.8067.
The \l/2 correction factor is Not present.
;
_exptl_crystal_colour VIOLET
_exptl_crystal_density_diffrn 1.685
_exptl_crystal_description DIAMOND
_exptl_crystal_F_000 1176
_exptl_crystal_size_max 0.270
_exptl_crystal_size_mid 0.180
_exptl_crystal_size_min 0.090
_refine_diff_density_max 0.600
_refine_diff_density_min -0.994
_refine_diff_density_rms 0.084
_refine_ls_extinction_method none
_refine_ls_goodness_of_fit_ref 1.037
_refine_ls_hydrogen_treatment constr
_refine_ls_matrix_type full
_refine_ls_number_parameters 254
_refine_ls_number_reflns 5430
_refine_ls_number_restraints 0
_refine_ls_restrained_S_all 1.037
_refine_ls_R_factor_all 0.0363
_refine_ls_R_factor_gt 0.0267
_refine_ls_shift/su_max 0.001
_refine_ls_shift/su_mean 0.000
_refine_ls_structure_factor_coef Fsqd
_refine_ls_weighting_details 'w=1/[\s^2^(Fo^2^)+(0.0304P)^2^+3.8792P] where P=(Fo^2^+2Fc^2^)/3'
_refine_ls_weighting_scheme calc
_refine_ls_wR_factor_gt 0.0642
_refine_ls_wR_factor_ref 0.0686
_reflns_Friedel_coverage 0.000
_reflns_number_gt 4623
_reflns_number_total 5430
_reflns_threshold_expression 'I > 2\s(I)'
_cod_data_source_file d2dt01127a2.cif
_cod_data_source_block mo_SS_SnDBPTF1_0m_a
_cod_original_sg_symbol_H-M 'P 21/n'
_cod_database_code 7710980
_shelx_shelxl_version_number 2014/7
_shelx_space_group_comment
;
The symmetry employed for this shelxl refinement is uniquely defined
by the following loop, which should always be used as a source of
symmetry information in preference to the above space-group names.
They are only intended as comments.
;
_shelx_estimated_absorpt_t_min 0.494
_shelx_estimated_absorpt_t_max 0.771

loop_
_space_group_symop_operation_xyz
'x, y, z'
'-x+1/2, y+1/2, -z+1/2'
'-x, -y, -z'
'x-1/2, -y-1/2, z-1/2'

loop_
_atom_site_label
_atom_site_type_symbol
_atom_site_fract_x
_atom_site_fract_y
_atom_site_fract_z
_atom_site_U_iso_or_equiv
_atom_site_adp_type
_atom_site_occupancy
_atom_site_site_symmetry_order
_atom_site_calc_flag
_atom_site_refinement_flags_posn
_atom_site_refinement_flags_adp
_atom_site_refinement_flags_occupancy
_atom_site_disorder_assembly
_atom_site_disorder_group
Sn1 Sn 0.06442(2) 0.28564(2) 0.62944(2) 0.02105(6) Uani 1 1 d . . . . .
Br1 Br -0.11494(3) 0.17266(2) 0.65943(2) 0.03782(9) Uani 1 1 d . . . . .
S2 S 0.10704(7) 0.25829(5) 0.79316(5) 0.02845(16) Uani 1 1 d . . . . .
C3 C 0.2220(3) 0.3319(2) 0.82574(19) 0.0291(6) Uani 1 1 d . . . . .
S4 S 0.27519(10) 0.34328(8) 0.92984(6) 0.0509(3) Uani 1 1 d . . . . .
P5 P 0.29423(7) 0.39565(5) 0.73579(5) 0.02488(15) Uani 1 1 d . . . . .
O6 O 0.22614(18) 0.37853(13) 0.64695(13) 0.0258(4) Uani 1 1 d . . . . .
C7 C 0.4501(3) 0.3544(2) 0.7361(2) 0.0344(7) Uani 1 1 d . . . . .
H7A H 0.4894 0.3672 0.7961 0.041 Uiso 1 1 calc R U . . .
H7B H 0.4491 0.2873 0.7275 0.041 Uiso 1 1 calc R U . . .
C8 C 0.5267(3) 0.3971(2) 0.6633(2) 0.0281(6) Uani 1 1 d . . . . .
C9 C 0.5424(3) 0.3537(2) 0.5807(2) 0.0353(7) Uani 1 1 d . . . . .
H9 H 0.5064 0.2954 0.5697 0.042 Uiso 1 1 calc R U . . .
C10 C 0.6106(3) 0.3954(2) 0.5144(2) 0.0386(8) Uani 1 1 d . . . . .
H10 H 0.6215 0.3652 0.4582 0.046 Uiso 1 1 calc R U . . .
C11 C 0.6624(3) 0.4798(2) 0.5291(2) 0.0362(7) Uani 1 1 d . . . . .
H11 H 0.7070 0.5087 0.4827 0.043 Uiso 1 1 calc R U . . .
C12 C 0.6495(3) 0.5225(2) 0.6121(2) 0.0356(7) Uani 1 1 d . . . . .
H12 H 0.6869 0.5803 0.6233 0.043 Uiso 1 1 calc R U . . .
C13 C 0.5824(3) 0.4812(2) 0.6785(2) 0.0326(7) Uani 1 1 d . . . . .
H13 H 0.5742 0.5107 0.7354 0.039 Uiso 1 1 calc R U . . .
C14 C 0.2933(3) 0.5153(2) 0.7659(2) 0.0309(6) Uani 1 1 d . . . . .
H14A H 0.3286 0.5225 0.8280 0.037 Uiso 1 1 calc R U . . .
H14B H 0.3460 0.5494 0.7240 0.037 Uiso 1 1 calc R U . . .
C15 C 0.1655(3) 0.5564(2) 0.7621(2) 0.0332(7) Uani 1 1 d . . . . .
C16 C 0.0943(4) 0.5576(3) 0.8380(3) 0.0496(9) Uani 1 1 d . . . . .
H16 H 0.1253 0.5337 0.8940 0.060 Uiso 1 1 calc R U . . .
C17 C -0.0254(4) 0.5948(3) 0.8313(3) 0.0602(12) Uani 1 1 d . . . . .
H17 H -0.0755 0.5954 0.8830 0.072 Uiso 1 1 calc R U . . .
C18 C -0.0693(3) 0.6297(3) 0.7512(4) 0.0580(12) Uani 1 1 d . . . . .
H18 H -0.1502 0.6539 0.7475 0.070 Uiso 1 1 calc R U . . .
C19 C 0.0013(3) 0.6303(3) 0.6763(3) 0.0524(10) Uani 1 1 d . . . . .
H19 H -0.0296 0.6557 0.6209 0.063 Uiso 1 1 calc R U . . .
C20 C 0.1183(3) 0.5937(2) 0.6816(2) 0.0399(8) Uani 1 1 d . . . . .
H20 H 0.1674 0.5941 0.6293 0.048 Uiso 1 1 calc R U . . .
C21 C 0.1574(3) 0.2077(2) 0.53048(18) 0.0252(6) Uani 1 1 d . . . . .
C22 C 0.1177(3) 0.1214(2) 0.5037(2) 0.0303(6) Uani 1 1 d . . . . .
H22 H 0.0500 0.0940 0.5325 0.036 Uiso 1 1 calc R U . . .
C23 C 0.1761(3) 0.0749(2) 0.4354(2) 0.0420(8) Uani 1 1 d . . . . .
H23 H 0.1495 0.0152 0.4185 0.050 Uiso 1 1 calc R U . . .
C24 C 0.2722(4) 0.1149(3) 0.3921(3) 0.0520(10) Uani 1 1 d . . . . .
H24 H 0.3114 0.0833 0.3447 0.062 Uiso 1 1 calc R U . . .
C25 C 0.3115(4) 0.2004(3) 0.4175(3) 0.0603(12) Uani 1 1 d . . . . .
H25 H 0.3778 0.2280 0.3871 0.072 Uiso 1 1 calc R U . . .
C26 C 0.2555(3) 0.2470(3) 0.4869(2) 0.0432(8) Uani 1 1 d . . . . .
H26 H 0.2844 0.3058 0.5047 0.052 Uiso 1 1 calc R U . . .
C27 C -0.0472(3) 0.3981(2) 0.5946(3) 0.0441(8) Uani 1 1 d . . . . .
H27A H 0.0009 0.4431 0.5614 0.066 Uiso 1 1 calc R U . . .
H27B H -0.0778 0.4263 0.6499 0.066 Uiso 1 1 calc R U . . .
H27C H -0.1166 0.3775 0.5563 0.066 Uiso 1 1 calc R U . . .

loop_
_atom_site_aniso_label
_atom_site_aniso_U_11
_atom_site_aniso_U_22
_atom_site_aniso_U_33
_atom_site_aniso_U_23
_atom_site_aniso_U_13
_atom_site_aniso_U_12
Sn1 0.02357(10) 0.01975(10) 0.01992(9) 0.00075(7) 0.00232(7) 0.00020(7)
Br1 0.03405(17) 0.0437(2) 0.03584(17) 0.00014(14) 0.00440(13) -0.01354(14)
S2 0.0308(4) 0.0336(4) 0.0211(3) 0.0045(3) 0.0024(3) -0.0077(3)
C3 0.0341(15) 0.0313(16) 0.0219(13) 0.0008(11) 0.0018(11) -0.0040(12)
S4 0.0647(6) 0.0640(6) 0.0236(4) 0.0031(4) -0.0079(4) -0.0235(5)
P5 0.0278(4) 0.0226(3) 0.0243(3) -0.0003(3) 0.0026(3) -0.0042(3)
O6 0.0319(10) 0.0228(10) 0.0230(9) 0.0006(8) 0.0039(8) -0.0064(8)
C7 0.0333(16) 0.0313(16) 0.0387(17) 0.0081(13) 0.0007(13) 0.0012(13)
C8 0.0213(13) 0.0284(15) 0.0346(15) 0.0023(12) -0.0008(11) 0.0028(11)
C9 0.0331(16) 0.0281(16) 0.0449(18) -0.0086(14) 0.0030(14) 0.0031(13)
C10 0.0348(17) 0.047(2) 0.0343(17) -0.0085(15) 0.0047(14) 0.0102(15)
C11 0.0262(15) 0.0442(19) 0.0387(17) 0.0076(14) 0.0076(13) 0.0051(13)
C12 0.0274(15) 0.0327(17) 0.0468(19) 0.0021(14) 0.0019(13) -0.0048(13)
C13 0.0319(15) 0.0349(17) 0.0311(15) -0.0033(13) -0.0007(12) -0.0016(13)
C14 0.0310(15) 0.0248(15) 0.0371(16) -0.0050(12) 0.0019(13) -0.0060(12)
C15 0.0311(15) 0.0241(15) 0.0447(18) -0.0127(13) 0.0082(13) -0.0079(12)
C16 0.054(2) 0.041(2) 0.055(2) -0.0059(17) 0.0209(18) -0.0060(17)
C17 0.055(2) 0.043(2) 0.085(3) -0.017(2) 0.042(2) -0.0113(19)
C18 0.0326(18) 0.041(2) 0.101(4) -0.027(2) 0.010(2) -0.0032(16)
C19 0.042(2) 0.041(2) 0.073(3) -0.0220(19) -0.0076(19) 0.0103(16)
C20 0.0388(18) 0.0342(17) 0.0468(19) -0.0117(15) 0.0016(15) 0.0047(14)
C21 0.0287(14) 0.0261(14) 0.0207(13) -0.0007(11) 0.0020(11) 0.0012(11)
C22 0.0349(16) 0.0296(15) 0.0262(14) -0.0034(12) -0.0006(12) -0.0011(12)
C23 0.058(2) 0.0317(17) 0.0366(18) -0.0108(14) -0.0003(16) 0.0020(15)
C24 0.056(2) 0.056(2) 0.046(2) -0.0210(18) 0.0180(18) 0.0072(19)
C25 0.061(3) 0.061(3) 0.061(3) -0.019(2) 0.038(2) -0.015(2)
C26 0.050(2) 0.0358(17) 0.045(2) -0.0111(15) 0.0221(16) -0.0119(16)
C27 0.0419(19) 0.0329(18) 0.057(2) 0.0059(16) -0.0084(16) 0.0101(15)

loop_
_atom_type_symbol
_atom_type_description
_atom_type_scat_dispersion_real
_atom_type_scat_dispersion_imag
_atom_type_scat_source
C C 0.0033 0.0016 'International Tables Vol C Tables 4.2.6.8 and 6.1.1.4'
H H 0.0000 0.0000 'International Tables Vol C Tables 4.2.6.8 and 6.1.1.4'
Br Br -0.2901 2.4595 'International Tables Vol C Tables 4.2.6.8 and 6.1.1.4'
O O 0.0106 0.0060 'International Tables Vol C Tables 4.2.6.8 and 6.1.1.4'
P P 0.1023 0.0942 'International Tables Vol C Tables 4.2.6.8 and 6.1.1.4'
S S 0.1246 0.1234 'International Tables Vol C Tables 4.2.6.8 and 6.1.1.4'
Sn Sn -0.6537 1.4246 'International Tables Vol C Tables 4.2.6.8 and 6.1.1.4'

loop_
_geom_angle_atom_site_label_1
_geom_angle_atom_site_label_2
_geom_angle_atom_site_label_3
_geom_angle
_geom_angle_site_symmetry_1
_geom_angle_site_symmetry_3
_geom_angle_publ_flag
C27 Sn1 C21 122.26(13) . . ?
C27 Sn1 O6 90.13(12) . . ?
C21 Sn1 O6 90.91(9) . . ?
C27 Sn1 S2 117.17(11) . . ?
C21 Sn1 S2 120.10(8) . . ?
O6 Sn1 S2 81.89(5) . . ?
C27 Sn1 Br1 96.06(10) . . ?
C21 Sn1 Br1 98.64(8) . . ?
O6 Sn1 Br1 163.44(5) . . ?
S2 Sn1 Br1 81.615(19) . . ?
C3 S2 Sn1 106.79(10) . . ?
S4 C3 S2 124.48(18) . . ?
S4 C3 P5 118.94(17) . . ?
S2 C3 P5 116.46(16) . . ?
O6 P5 C7 112.84(14) . . ?
O6 P5 C14 111.61(13) . . ?
C7 P5 C14 109.58(15) . . ?
O6 P5 C3 109.65(12) . . ?
C7 P5 C3 104.67(14) . . ?
C14 P5 C3 108.16(14) . . ?
P5 O6 Sn1 124.68(11) . . ?
C8 C7 P5 113.5(2) . . ?
C8 C7 H7A 108.9 . . ?
P5 C7 H7A 108.9 . . ?
C8 C7 H7B 108.9 . . ?
P5 C7 H7B 108.9 . . ?
H7A C7 H7B 107.7 . . ?
C13 C8 C9 118.9(3) . . ?
C13 C8 C7 120.0(3) . . ?
C9 C8 C7 121.1(3) . . ?
C10 C9 C8 120.0(3) . . ?
C10 C9 H9 120.0 . . ?
C8 C9 H9 120.0 . . ?
C11 C10 C9 120.7(3) . . ?
C11 C10 H10 119.6 . . ?
C9 C10 H10 119.6 . . ?
C10 C11 C12 119.6(3) . . ?
C10 C11 H11 120.2 . . ?
C12 C11 H11 120.2 . . ?
C13 C12 C11 119.9(3) . . ?
C13 C12 H12 120.0 . . ?
C11 C12 H12 120.0 . . ?
C12 C13 C8 120.9(3) . . ?
C12 C13 H13 119.6 . . ?
C8 C13 H13 119.6 . . ?
C15 C14 P5 112.7(2) . . ?
C15 C14 H14A 109.0 . . ?
P5 C14 H14A 109.0 . . ?
C15 C14 H14B 109.0 . . ?
P5 C14 H14B 109.0 . . ?
H14A C14 H14B 107.8 . . ?
C16 C15 C20 119.0(3) . . ?
C16 C15 C14 120.7(3) . . ?
C20 C15 C14 120.3(3) . . ?
C15 C16 C17 119.1(4) . . ?
C15 C16 H16 120.5 . . ?
C17 C16 H16 120.5 . . ?
C18 C17 C16 120.4(4) . . ?
C18 C17 H17 119.8 . . ?
C16 C17 H17 119.8 . . ?
C17 C18 C19 120.9(4) . . ?
C17 C18 H18 119.6 . . ?
C19 C18 H18 119.6 . . ?
C18 C19 C20 119.4(4) . . ?
C18 C19 H19 120.3 . . ?
C20 C19 H19 120.3 . . ?
C19 C20 C15 121.2(3) . . ?
C19 C20 H20 119.4 . . ?
C15 C20 H20 119.4 . . ?
C26 C21 C22 118.8(3) . . ?
C26 C21 Sn1 118.9(2) . . ?
C22 C21 Sn1 122.1(2) . . ?
C23 C22 C21 120.5(3) . . ?
C23 C22 H22 119.7 . . ?
C21 C22 H22 119.7 . . ?
C24 C23 C22 120.0(3) . . ?
C24 C23 H23 120.0 . . ?
C22 C23 H23 120.0 . . ?
C25 C24 C23 120.0(3) . . ?
C25 C24 H24 120.0 . . ?
C23 C24 H24 120.0 . . ?
C24 C25 C26 120.6(3) . . ?
C24 C25 H25 119.7 . . ?
C26 C25 H25 119.7 . . ?
C25 C26 C21 120.0(3) . . ?
C25 C26 H26 120.0 . . ?
C21 C26 H26 120.0 . . ?
Sn1 C27 H27A 109.5 . . ?
Sn1 C27 H27B 109.5 . . ?
H27A C27 H27B 109.5 . . ?
Sn1 C27 H27C 109.5 . . ?
H27A C27 H27C 109.5 . . ?
H27B C27 H27C 109.5 . . ?

loop_
_geom_bond_atom_site_label_1
_geom_bond_atom_site_label_2
_geom_bond_distance
_geom_bond_site_symmetry_2
_geom_bond_publ_flag
Sn1 C27 2.101(3) . ?
Sn1 C21 2.129(3) . ?
Sn1 O6 2.2344(19) . ?
Sn1 S2 2.4794(7) . ?
Sn1 Br1 2.6060(4) . ?
S2 C3 1.711(3) . ?
C3 S4 1.635(3) . ?
C3 P5 1.818(3) . ?
P5 O6 1.510(2) . ?
P5 C7 1.803(3) . ?
P5 C14 1.805(3) . ?
C7 C8 1.512(4) . ?
C7 H7A 0.9900 . ?
C7 H7B 0.9900 . ?
C8 C13 1.386(4) . ?
C8 C9 1.389(4) . ?
C9 C10 1.385(5) . ?
C9 H9 0.9500 . ?
C10 C11 1.372(5) . ?
C10 H10 0.9500 . ?
C11 C12 1.385(5) . ?
C11 H11 0.9500 . ?
C12 C13 1.377(4) . ?
C12 H12 0.9500 . ?
C13 H13 0.9500 . ?
C14 C15 1.516(4) . ?
C14 H14A 0.9900 . ?
C14 H14B 0.9900 . ?
C15 C16 1.379(5) . ?
C15 C20 1.394(5) . ?
C16 C17 1.415(6) . ?
C16 H16 0.9500 . ?
C17 C18 1.362(7) . ?
C17 H17 0.9500 . ?
C18 C19 1.364(6) . ?
C18 H18 0.9500 . ?
C19 C20 1.383(5) . ?
C19 H19 0.9500 . ?
C20 H20 0.9500 . ?
C21 C26 1.387(4) . ?
C21 C22 1.388(4) . ?
C22 C23 1.385(4) . ?
C22 H22 0.9500 . ?
C23 C24 1.372(5) . ?
C23 H23 0.9500 . ?
C24 C25 1.370(6) . ?
C24 H24 0.9500 . ?
C25 C26 1.385(5) . ?
C25 H25 0.9500 . ?
C26 H26 0.9500 . ?
C27 H27A 0.9800 . ?
C27 H27B 0.9800 . ?
C27 H27C 0.9800 . ?
